data_4311402
loop_
_publ_author_name
'Tomasz Korzeniak'
'Katarzyna Stadnicka'
'Micha\/l Rams'
'Barbara Sieklucka'

_publ_section_title
;
 Grid-Type Two-Dimensional Magnetic Multinuclear Metal Complex: Strands of
 {[CuII(\m-4,4'-bpy)]2+}n Cross-Linked by Octacyanotungstate(V) Ions
;
_journal_name_full 'Inorganic Chemistry'
_journal_page_first 4811
_journal_page_last 4813
_journal_paper_doi 10.1021/ic049402o
_journal_volume 43
_journal_year 2004
_chemical_formula_moiety 3[Cu(4,4'-bpy)2],2[W(CN)8],6(DMF),2(H2O)
_chemical_formula_sum 'C64 H70 Cu3 N28 O8 W2'
_chemical_formula_weight 1917.80
_chemical_name_systematic
;
 ?
;
_space_group_IT_number 18
_symmetry_cell_setting orthorhombic
_symmetry_space_group_name_Hall 'P 2 2ab'
_symmetry_space_group_name_H-M 'P 21 21 2'
_atom_sites_solution_hydrogens geom
_atom_sites_solution_primary direct
_atom_sites_solution_secondary difmap
_audit_creation_method SHELXL-97
_cell_angle_alpha 90.00
_cell_angle_beta 90.00
_cell_angle_gamma 90.00
_cell_formula_units_Z 2
_cell_length_a 17.6167(1)
_cell_length_b 19.0794(3)
_cell_length_c 11.1204(4)
_cell_measurement_reflns_used 3613
_cell_measurement_temperature 295(2)
_cell_measurement_theta_max 25.028
_cell_measurement_theta_min 2.753
_cell_volume 3737.75(15)
_computing_cell_refinement 'HKL Scalepack (Otwinowski & Minor, 1997)'
_computing_data_collection 'Collect (Nonius BV, 1997-2000)'
_computing_data_reduction 'HKL DENZO and Scalepack (Otwinowski & Minor, 1997)'
_computing_molecular_graphics 'ORTEP-3 (Farrugia, 1999)'
_computing_publication_material 'SHELXL-97 (Sheldrick, 1997)'
_computing_structure_refinement 'SHELXL-97 (Sheldrick, 1997)'
_computing_structure_solution 'SIR-92 (Altomare et al, 1994)'
_diffrn_ambient_temperature 295(2)
_diffrn_detector_area_resol_mean 9
_diffrn_measured_fraction_theta_full 0.990
_diffrn_measured_fraction_theta_max 0.990
_diffrn_measurement_device '95mm CCD camera on \k-goniostat'
_diffrn_measurement_device_type KappaCCD
_diffrn_measurement_method '\f and \w scans to fill Ewald sphere'
_diffrn_radiation_monochromator 'horizonally mounted graphite crystal'
_diffrn_radiation_source 'fine-focus sealed tube'
_diffrn_radiation_type MoK\a
_diffrn_radiation_wavelength 0.71073
_diffrn_reflns_av_R_equivalents 0.046
_diffrn_reflns_av_sigmaI/netI 0.032
_diffrn_reflns_limit_h_max 20
_diffrn_reflns_limit_h_min 0
_diffrn_reflns_limit_k_max 22
_diffrn_reflns_limit_k_min 0
_diffrn_reflns_limit_l_max 13
_diffrn_reflns_limit_l_min -13
_diffrn_reflns_theta_full 25.04
_diffrn_reflns_theta_max 25.04
_diffrn_reflns_theta_min 3.14
_exptl_absorpt_coefficient_mu 3.977
_exptl_absorpt_correction_T_max 0.7682
_exptl_absorpt_correction_T_min 0.2677
_exptl_absorpt_correction_type multi-scan
_exptl_crystal_colour blue
_exptl_crystal_density_diffrn 1.704
_exptl_crystal_density_method 'not measured'
_exptl_crystal_description needle
_exptl_crystal_F_000 1898
_exptl_crystal_size_max 0.45
_exptl_crystal_size_mid 0.07
_exptl_crystal_size_min 0.07
_refine_diff_density_max 0.726
_refine_diff_density_min -1.619
_refine_diff_density_rms 0.250
_refine_ls_abs_structure_details 'Flack H D (1983), Acta Cryst. A39, 876-881'
_refine_ls_abs_structure_Flack 0.000(13)
_refine_ls_extinction_method none
_refine_ls_goodness_of_fit_ref 1.283
_refine_ls_hydrogen_treatment mixed
_refine_ls_matrix_type full
_refine_ls_number_parameters 477
_refine_ls_number_reflns 6555
_refine_ls_number_restraints 0
_refine_ls_restrained_S_all 1.283
_refine_ls_R_factor_all 0.0289
_refine_ls_R_factor_gt 0.0273
_refine_ls_shift/su_max 0.002
_refine_ls_shift/su_mean 0.000
_refine_ls_structure_factor_coef Fsqd
_refine_ls_weighting_details 'w=1/[\s^2^(Fo^2^)+(0.0516P)^2^+0.2858P] where P=(Fo^2^+2Fc^2^)/3'
_refine_ls_weighting_scheme calc
_refine_ls_wR_factor_gt 0.0822
_refine_ls_wR_factor_ref 0.0865
_reflns_number_gt 6386
_reflns_threshold_expression >2sigma(I)
_cod_data_source_file ic049402osi20040507_055914.cif
_cod_data_source_block 1
_cod_database_code 4311402
_diffrn_reflns_number_total 22809
_reflns_number_unique 6555

loop_
_symmetry_equiv_pos_as_xyz
'x, y, z'
'-x, -y, z'
'x+1/2, -y+1/2, -z'
'-x+1/2, y+1/2, -z'

loop_
_atom_site_label
_atom_site_type_symbol
_atom_site_fract_x
_atom_site_fract_y
_atom_site_fract_z
_atom_site_U_iso_or_equiv
_atom_site_adp_type
_atom_site_occupancy
_atom_site_symmetry_multiplicity
_atom_site_calc_flag
_atom_site_refinement_flags
_atom_site_disorder_assembly
_atom_site_disorder_group
W1 W 0.772830(12) 0.549186(11) 1.718611(19) 0.02252(8) Uani 1 1 d . . .
Cu2 Cu 0.5000 0.5000 1.85957(9) 0.0327(3) Uani 1 2 d S . .
Cu3 Cu 0.46441(4) 0.18430(4) 1.26529(6) 0.02582(16) Uani 1 1 d . . .
C11 C 0.7946(4) 0.5360(5) 1.9088(7) 0.0484(19) Uani 1 1 d . . .
N11 N 0.8054(5) 0.5314(6) 2.0085(6) 0.081(3) Uani 1 1 d . . .
C12 C 0.6618(3) 0.5469(3) 1.8022(5) 0.0274(12) Uani 1 1 d . . .
N12 N 0.6032(3) 0.5437(3) 1.8454(5) 0.0368(12) Uani 1 1 d . . .
C13 C 0.8546(3) 0.4641(3) 1.7366(5) 0.0293(13) Uani 1 1 d . . .
N13 N 0.8937(3) 0.4168(3) 1.7401(5) 0.0364(13) Uani 1 1 d . . .
C14 C 0.7177(4) 0.4546(4) 1.6567(7) 0.0407(15) Uani 1 1 d . . .
N14 N 0.6912(4) 0.4033(4) 1.6260(8) 0.063(2) Uani 1 1 d . . .
C15 C 0.8807(4) 0.6052(3) 1.7270(6) 0.0274(12) Uani 1 1 d . . .
N15 N 0.9364(3) 0.6343(3) 1.7320(5) 0.0270(10) Uani 1 1 d . . .
C16 C 0.6977(4) 0.5970(4) 1.5874(7) 0.0471(19) Uani 1 1 d . . .
N16 N 0.6593(5) 0.6219(5) 1.5177(8) 0.075(3) Uani 1 1 d . . .
C17 C 0.8246(4) 0.5361(4) 1.5408(6) 0.0359(15) Uani 1 1 d . . .
N17 N 0.8518(4) 0.5302(4) 1.4519(5) 0.059(2) Uani 1 1 d . . .
C18 C 0.7490(4) 0.6529(4) 1.7888(10) 0.055(2) Uani 1 1 d . . .
N18 N 0.7331(5) 0.7061(4) 1.8266(11) 0.093(3) Uani 1 1 d . . .
N20 N 0.5000 0.5000 1.0420(7) 0.0328(17) Uani 1 2 d S . .
C21 C 0.5278(4) 0.5551(4) 1.1043(6) 0.0406(15) Uani 1 1 d . . .
H21 H 0.5474 0.5931 1.0622 0.049 Uiso 1 1 calc R . .
C22 C 0.5282(4) 0.5567(4) 1.2277(6) 0.0420(15) Uani 1 1 d . . .
H22 H 0.5474 0.5958 1.2676 0.050 Uiso 1 1 calc R . .
C23 C 0.5000 0.5000 1.2936(9) 0.036(2) Uani 1 2 d S . .
C24 C 0.5000 0.5000 1.4273(8) 0.034(2) Uani 1 2 d S . .
C25 C 0.5176(4) 0.4400(4) 1.4914(6) 0.0420(17) Uani 1 1 d . . .
H25 H 0.5290 0.3985 1.4515 0.050 Uiso 1 1 calc R . .
C26 C 0.5179(4) 0.4427(4) 1.6157(6) 0.0397(16) Uani 1 1 d . . .
H26 H 0.5312 0.4026 1.6583 0.048 Uiso 1 1 calc R . .
N27 N 0.5000 0.5000 1.6767(7) 0.0355(19) Uani 1 2 d S . .
O28 O 0.5636(3) 0.3862(3) 0.8841(5) 0.0563(15) Uani 1 1 d . . .
C28 C 0.6320(6) 0.3854(5) 0.9117(9) 0.065(2) Uani 1 1 d . . .
H28 H 0.6587 0.4269 0.9006 0.078 Uiso 1 1 calc R . .
N28 N 0.6703(4) 0.3328(4) 0.9544(6) 0.0536(17) Uani 1 1 d . . .
C29 C 0.1864(5) 0.2817(5) 1.3555(11) 0.074(3) Uani 1 1 d . . .
H29A H 0.1536 0.3203 1.3365 0.089 Uiso 1 1 calc R . .
H29B H 0.1940 0.2797 1.4409 0.089 Uiso 1 1 calc R . .
H29C H 0.1636 0.2388 1.3286 0.089 Uiso 1 1 calc R . .
C30 C 0.2706(5) 0.3586(5) 1.2350(9) 0.066(2) Uani 1 1 d . . .
H30A H 0.2239 0.3845 1.2355 0.079 Uiso 1 1 calc R . .
H30B H 0.2863 0.3506 1.1535 0.079 Uiso 1 1 calc R . .
H30C H 0.3090 0.3849 1.2764 0.079 Uiso 1 1 calc R . .
N31 N 0.4649(3) 0.1858(3) 0.4457(4) 0.0272(11) Uani 1 1 d . . .
C32 C 0.4551(4) 0.2449(4) 0.5076(6) 0.0363(16) Uani 1 1 d . . .
H32 H 0.4486 0.2864 0.4650 0.044 Uiso 1 1 calc R . .
C33 C 0.4540(4) 0.2477(3) 0.6321(5) 0.0352(15) Uani 1 1 d . . .
H33 H 0.4455 0.2900 0.6714 0.042 Uiso 1 1 calc R . .
C34 C 0.4656(4) 0.1868(3) 0.6977(5) 0.0291(13) Uani 1 1 d . . .
C35 C 0.4771(4) 0.1251(4) 0.6324(5) 0.0353(15) Uani 1 1 d . . .
H35 H 0.4857 0.0831 0.6725 0.042 Uiso 1 1 calc R . .
C36 C 0.4756(5) 0.1267(4) 0.5079(6) 0.0375(17) Uani 1 1 d . . .
H36 H 0.4824 0.0850 0.4659 0.045 Uiso 1 1 calc R . .
C37 C 0.4893(5) 0.1317(4) 1.0221(6) 0.0379(16) Uani 1 1 d . . .
H37 H 0.5066 0.0927 1.0642 0.045 Uiso 1 1 calc R . .
C38 C 0.4896(5) 0.1293(4) 0.8977(6) 0.046(2) Uani 1 1 d . . .
H38 H 0.5069 0.0896 0.8577 0.055 Uiso 1 1 calc R . .
C39 C 0.4636(4) 0.1873(3) 0.8325(5) 0.0299(13) Uani 1 1 d . . .
C40 C 0.4377(4) 0.2430(4) 0.8960(6) 0.0369(16) Uani 1 1 d . . .
H40 H 0.4185 0.2818 0.8556 0.044 Uiso 1 1 calc R . .
C41 C 0.4393(4) 0.2427(4) 1.0204(6) 0.0363(16) Uani 1 1 d . . .
H41 H 0.4219 0.2820 1.0615 0.044 Uiso 1 1 calc R . .
N42 N 0.4653(3) 0.1871(3) 1.0848(4) 0.0273(11) Uani 1 1 d . . .
O43 O 0.3795(3) 0.2542(2) 1.2627(4) 0.0353(10) Uani 1 1 d . . .
C43 C 0.3142(4) 0.2459(4) 1.3065(6) 0.0389(16) Uani 1 1 d . . .
H43 H 0.3045 0.2050 1.3492 0.047 Uiso 1 1 calc R . .
N43 N 0.2594(3) 0.2913(3) 1.2956(6) 0.0450(14) Uani 1 1 d . . .
C44 C 0.7517(5) 0.3384(6) 0.9813(11) 0.070(3) Uani 1 1 d . . .
H44A H 0.7700 0.2943 1.0111 0.084 Uiso 1 1 calc R . .
H44B H 0.7596 0.3741 1.0410 0.084 Uiso 1 1 calc R . .
H44C H 0.7788 0.3506 0.9093 0.084 Uiso 1 1 calc R . .
C45 C 0.6360(8) 0.2657(7) 0.9726(15) 0.101(4) Uani 1 1 d . . .
H45A H 0.6730 0.2338 1.0043 0.121 Uiso 1 1 calc R . .
H45B H 0.6173 0.2482 0.8973 0.121 Uiso 1 1 calc R . .
H45C H 0.5947 0.2701 1.0284 0.121 Uiso 1 1 calc R . .
O46 O 0.5667(4) 0.3042(4) 1.2867(8) 0.0784(19) Uani 1 1 d . . .
C46 C 0.6319(8) 0.2974(6) 1.3228(10) 0.077(3) Uani 1 1 d . . .
H46 H 0.6438 0.2542 1.3569 0.093 Uiso 1 1 calc R . .
N46 N 0.6881(6) 0.3443(6) 1.3193(9) 0.086(3) Uani 1 1 d . . .
C47 C 0.6751(7) 0.4141(7) 1.2728(15) 0.113(5) Uani 1 1 d . . .
H47A H 0.7215 0.4404 1.2762 0.136 Uiso 1 1 calc R . .
H47B H 0.6371 0.4370 1.3204 0.136 Uiso 1 1 calc R . .
H47C H 0.6582 0.4111 1.1909 0.136 Uiso 1 1 calc R . .
C48 C 0.7654(7) 0.3283(9) 1.3620(12) 0.114(5) Uani 1 1 d . . .
H48A H 0.7973 0.3687 1.3511 0.137 Uiso 1 1 calc R . .
H48B H 0.7857 0.2897 1.3170 0.137 Uiso 1 1 calc R . .
H48C H 0.7637 0.3163 1.4458 0.137 Uiso 1 1 calc R . .
O49 O 0.3978(5) -0.0025(5) 0.7862(7) 0.107(3) Uani 1 1 d . . .

loop_
_atom_site_aniso_label
_atom_site_aniso_U_11
_atom_site_aniso_U_22
_atom_site_aniso_U_33
_atom_site_aniso_U_23
_atom_site_aniso_U_13
_atom_site_aniso_U_12
W1 0.01918(12) 0.02576(12) 0.02262(12) -0.00252(9) 0.00086(9) -0.00039(9)
Cu2 0.0237(6) 0.0512(7) 0.0231(5) 0.000 0.000 -0.0099(5)
Cu3 0.0276(4) 0.0365(4) 0.0134(3) 0.0017(3) 0.0022(3) 0.0102(3)
C11 0.039(4) 0.070(6) 0.035(4) -0.004(3) 0.008(3) -0.004(4)
N11 0.081(6) 0.143(9) 0.021(3) -0.004(4) -0.015(3) 0.012(6)
C12 0.024(3) 0.035(3) 0.024(3) -0.001(2) 0.000(2) -0.003(3)
N12 0.032(3) 0.051(3) 0.028(3) 0.000(3) 0.001(2) -0.008(3)
C13 0.030(3) 0.037(4) 0.021(3) 0.002(2) 0.001(2) -0.006(3)
N13 0.038(3) 0.037(3) 0.034(3) 0.004(2) -0.006(2) 0.014(3)
C14 0.024(3) 0.038(4) 0.060(4) -0.015(3) -0.001(3) -0.002(3)
N14 0.043(4) 0.041(4) 0.104(6) -0.023(4) -0.007(4) -0.006(3)
C15 0.034(3) 0.027(3) 0.021(3) 0.002(2) 0.002(3) 0.004(3)
N15 0.022(2) 0.035(3) 0.024(2) -0.004(2) 0.000(2) -0.007(2)
C16 0.033(4) 0.065(5) 0.044(4) 0.016(4) 0.005(3) 0.021(4)
N16 0.061(5) 0.106(7) 0.059(5) 0.035(4) 0.005(4) 0.032(5)
C17 0.035(3) 0.048(4) 0.025(3) 0.003(3) -0.003(3) -0.001(3)
N17 0.067(5) 0.086(6) 0.023(3) -0.001(3) 0.012(3) 0.013(4)
C18 0.020(3) 0.041(4) 0.103(7) -0.023(5) 0.006(4) -0.003(3)
N18 0.054(5) 0.051(4) 0.173(10) -0.058(6) 0.026(6) -0.004(4)
N20 0.029(4) 0.042(5) 0.027(4) 0.000 0.000 -0.001(3)
C21 0.044(4) 0.044(4) 0.034(3) 0.001(3) 0.003(3) -0.008(3)
C22 0.047(4) 0.046(4) 0.033(3) -0.002(3) 0.002(3) -0.011(3)
C23 0.026(4) 0.046(5) 0.035(5) 0.000 0.000 -0.003(4)
C24 0.026(5) 0.051(6) 0.025(5) 0.000 0.000 -0.006(4)
C25 0.045(4) 0.044(4) 0.037(4) -0.002(3) 0.001(3) -0.005(3)
C26 0.043(4) 0.049(4) 0.028(3) 0.002(3) 0.000(3) -0.006(3)
N27 0.027(4) 0.060(5) 0.020(4) 0.000 0.000 -0.010(4)
O28 0.039(3) 0.078(4) 0.052(3) 0.012(3) -0.002(2) 0.006(3)
C28 0.054(6) 0.074(6) 0.066(6) 0.030(5) -0.004(5) -0.006(5)
N28 0.043(4) 0.068(5) 0.050(4) 0.015(3) 0.003(3) -0.001(4)
C29 0.046(5) 0.065(6) 0.112(8) 0.004(6) 0.029(6) 0.019(5)
C30 0.060(5) 0.056(5) 0.082(6) 0.022(4) 0.000(5) 0.023(4)
N31 0.027(3) 0.035(3) 0.020(3) 0.003(2) 0.0005(19) 0.005(2)
C32 0.061(5) 0.030(3) 0.018(3) 0.003(2) 0.005(3) 0.005(3)
C33 0.058(5) 0.031(3) 0.017(3) -0.002(2) 0.003(3) 0.006(3)
C34 0.035(3) 0.036(3) 0.016(3) -0.002(2) 0.000(2) 0.002(3)
C35 0.056(4) 0.037(3) 0.013(3) 0.005(2) -0.001(3) 0.009(3)
C36 0.059(5) 0.035(4) 0.018(3) 0.001(2) 0.002(3) 0.010(3)
C37 0.063(5) 0.030(3) 0.020(3) 0.001(2) 0.003(3) 0.009(3)
C38 0.090(6) 0.032(4) 0.017(3) -0.006(3) -0.005(3) 0.013(4)
C39 0.036(3) 0.036(3) 0.018(3) 0.005(2) -0.004(2) -0.005(3)
C40 0.049(4) 0.037(4) 0.025(3) 0.009(3) 0.006(3) 0.011(3)
C41 0.044(4) 0.041(4) 0.024(3) 0.003(3) 0.008(3) 0.015(3)
N42 0.034(3) 0.034(3) 0.014(2) 0.0042(19) -0.001(2) 0.003(2)
O43 0.037(3) 0.048(3) 0.021(2) 0.0029(17) 0.0037(18) 0.014(2)
C43 0.033(4) 0.041(4) 0.043(4) 0.004(3) 0.005(3) 0.012(3)
N43 0.035(3) 0.042(3) 0.058(4) -0.005(3) 0.003(3) 0.011(3)
C44 0.042(5) 0.074(7) 0.094(7) 0.030(6) 0.001(4) -0.002(4)
C45 0.071(8) 0.082(8) 0.149(13) 0.012(8) -0.034(8) -0.004(7)
O46 0.065(4) 0.077(4) 0.094(5) 0.007(4) 0.010(4) 0.023(4)
C46 0.096(9) 0.071(6) 0.066(6) -0.016(5) 0.000(6) 0.018(7)
N46 0.093(7) 0.091(7) 0.074(6) -0.021(5) 0.000(5) 0.038(6)
C47 0.084(8) 0.097(9) 0.158(13) 0.024(9) 0.056(10) 0.010(7)
C48 0.075(8) 0.175(15) 0.091(9) -0.051(9) -0.015(7) 0.028(10)
O49 0.092(6) 0.169(9) 0.059(4) -0.008(5) 0.001(5) -0.052(6)

loop_
_atom_type_symbol
_atom_type_description
_atom_type_scat_dispersion_real
_atom_type_scat_dispersion_imag
_atom_type_scat_source
C C 0.0033 0.0016 'International Tables Vol C Tables 4.2.6.8 and 6.1.1.4'
H H 0.0000 0.0000 'International Tables Vol C Tables 4.2.6.8 and 6.1.1.4'
N N 0.0061 0.0033 'International Tables Vol C Tables 4.2.6.8 and 6.1.1.4'
O O 0.0106 0.0060 'International Tables Vol C Tables 4.2.6.8 and 6.1.1.4'
Cu Cu 0.3201 1.2651 'International Tables Vol C Tables 4.2.6.8 and 6.1.1.4'
W W -0.8490 6.8722 'International Tables Vol C Tables 4.2.6.8 and 6.1.1.4'

loop_
_geom_angle_atom_site_label_1
_geom_angle_atom_site_label_2
_geom_angle_atom_site_label_3
_geom_angle
_geom_angle_site_symmetry_1
_geom_angle_site_symmetry_3
_geom_angle_publ_flag
C14 W1 C11 107.1(3) . . ?
C14 W1 C12 73.4(2) . . ?
C11 W1 C12 74.8(2) . . ?
C14 W1 C18 142.1(2) . . ?
C11 W1 C18 77.8(4) . . ?
C12 W1 C18 71.9(3) . . ?
C14 W1 C16 82.1(3) . . ?
C11 W1 C16 144.5(3) . . ?
C12 W1 C16 75.3(2) . . ?
C18 W1 C16 75.0(4) . . ?
C14 W1 C13 72.8(2) . . ?
C11 W1 C13 72.9(3) . . ?
C12 W1 C13 122.9(2) . . ?
C18 W1 C13 140.7(3) . . ?
C16 W1 C13 141.0(3) . . ?
C14 W1 C15 144.5(2) . . ?
C11 W1 C15 82.0(3) . . ?
C12 W1 C15 141.0(2) . . ?
C18 W1 C15 72.9(2) . . ?
C16 W1 C15 110.7(3) . . ?
C13 W1 C15 77.6(2) . . ?
C14 W1 C17 78.7(3) . . ?
C11 W1 C17 142.6(3) . . ?
C12 W1 C17 139.5(2) . . ?
C18 W1 C17 120.6(3) . . ?
C16 W1 C17 72.2(3) . . ?
C13 W1 C17 73.9(2) . . ?
C15 W1 C17 74.5(2) . . ?
N12 Cu2 N12 171.0(3) 2_665 . ?
N12 Cu2 N20 94.50(15) 2_665 1_556 ?
N12 Cu2 N20 94.50(15) . 1_556 ?
N12 Cu2 N27 85.50(15) 2_665 . ?
N12 Cu2 N27 85.50(15) . . ?
N20 Cu2 N27 180.000(5) 1_556 . ?
N15 Cu3 O43 166.9(2) 4_648 . ?
N15 Cu3 N31 89.3(2) 4_648 1_556 ?
O43 Cu3 N31 90.47(19) . 1_556 ?
N15 Cu3 N42 91.2(2) 4_648 . ?
O43 Cu3 N42 88.5(2) . . ?
N31 Cu3 N42 177.5(2) 1_556 . ?
N15 Cu3 N13 94.2(2) 4_648 3_458 ?
O43 Cu3 N13 98.8(2) . 3_458 ?
N31 Cu3 N13 92.3(2) 1_556 3_458 ?
N42 Cu3 N13 90.0(2) . 3_458 ?
N11 C11 W1 177.7(9) . . ?
N12 C12 W1 178.0(6) . . ?
C12 N12 Cu2 151.1(6) . . ?
N13 C13 W1 174.6(6) . . ?
C13 N13 Cu3 174.3(5) . 3_558 ?
N14 C14 W1 177.1(7) . . ?
N15 C15 W1 179.6(6) . . ?
C15 N15 Cu3 177.9(5) . 4_658 ?
N16 C16 W1 179.1(7) . . ?
N17 C17 W1 178.6(7) . . ?
N18 C18 W1 176.7(7) . . ?
C21 N20 C21 118.2(8) . 2_665 ?
C21 N20 Cu2 120.9(4) . 1_554 ?
C21 N20 Cu2 120.9(4) 2_665 1_554 ?
N20 C21 C22 122.2(7) . . ?
N20 C21 H21 118.9 . . ?
C22 C21 H21 118.9 . . ?
C21 C22 C23 120.2(7) . . ?
C21 C22 H22 119.9 . . ?
C23 C22 H22 119.9 . . ?
C22 C23 C22 116.8(9) 2_665 . ?
C22 C23 C24 121.6(5) 2_665 . ?
C22 C23 C24 121.6(5) . . ?
C25 C24 C25 118.0(9) 2_665 . ?
C25 C24 C23 121.0(5) 2_665 . ?
C25 C24 C23 121.0(5) . . ?
C24 C25 C26 119.0(8) . . ?
C24 C25 H25 120.5 . . ?
C26 C25 H25 120.5 . . ?
N27 C26 C25 122.8(7) . . ?
N27 C26 H26 118.6 . . ?
C25 C26 H26 118.6 . . ?
C26 N27 C26 118.4(8) 2_665 . ?
C26 N27 Cu2 120.8(4) 2_665 . ?
C26 N27 Cu2 120.8(4) . . ?
O28 C28 N28 127.1(9) . . ?
O28 C28 H28 116.4 . . ?
N28 C28 H28 116.4 . . ?
C28 N28 C45 121.6(8) . . ?
C28 N28 C44 121.7(8) . . ?
C45 N28 C44 116.7(8) . . ?
N43 C29 H29A 109.5 . . ?
N43 C29 H29B 109.5 . . ?
H29A C29 H29B 109.5 . . ?
N43 C29 H29C 109.5 . . ?
H29A C29 H29C 109.5 . . ?
H29B C29 H29C 109.5 . . ?
N43 C30 H30A 109.5 . . ?
N43 C30 H30B 109.5 . . ?
H30A C30 H30B 109.5 . . ?
N43 C30 H30C 109.5 . . ?
H30A C30 H30C 109.5 . . ?
H30B C30 H30C 109.5 . . ?
C32 N31 C36 117.7(5) . . ?
C32 N31 Cu3 121.9(4) . 1_554 ?
C36 N31 Cu3 120.4(4) . 1_554 ?
N31 C32 C33 123.4(6) . . ?
N31 C32 H32 118.3 . . ?
C33 C32 H32 118.3 . . ?
C32 C33 C34 119.4(6) . . ?
C32 C33 H33 120.3 . . ?
C34 C33 H33 120.3 . . ?
C33 C34 C35 116.9(5) . . ?
C33 C34 C39 121.1(6) . . ?
C35 C34 C39 121.9(6) . . ?
C36 C35 C34 119.9(6) . . ?
C36 C35 H35 120.0 . . ?
C34 C35 H35 120.0 . . ?
N31 C36 C35 122.5(6) . . ?
N31 C36 H36 118.7 . . ?
C35 C36 H36 118.7 . . ?
N42 C37 C38 123.3(6) . . ?
N42 C37 H37 118.3 . . ?
C38 C37 H37 118.3 . . ?
C37 C38 C39 119.3(6) . . ?
C37 C38 H38 120.3 . . ?
C39 C38 H38 120.3 . . ?
C40 C39 C38 117.4(6) . . ?
C40 C39 C34 122.3(6) . . ?
C38 C39 C34 120.3(6) . . ?
C39 C40 C41 120.8(6) . . ?
C39 C40 H40 119.6 . . ?
C41 C40 H40 119.6 . . ?
N42 C41 C40 122.5(6) . . ?
N42 C41 H41 118.8 . . ?
C40 C41 H41 118.8 . . ?
C37 N42 C41 116.7(6) . . ?
C37 N42 Cu3 120.2(4) . . ?
C41 N42 Cu3 123.1(4) . . ?
C43 O43 Cu3 126.4(4) . . ?
O43 C43 N43 124.0(7) . . ?
O43 C43 H43 118.0 . . ?
N43 C43 H43 118.0 . . ?
C43 N43 C29 121.8(7) . . ?
C43 N43 C30 121.8(7) . . ?
C29 N43 C30 116.0(7) . . ?
N28 C44 H44A 109.5 . . ?
N28 C44 H44B 109.5 . . ?
H44A C44 H44B 109.5 . . ?
N28 C44 H44C 109.5 . . ?
H44A C44 H44C 109.5 . . ?
H44B C44 H44C 109.5 . . ?
N28 C45 H45A 109.5 . . ?
N28 C45 H45B 109.5 . . ?
H45A C45 H45B 109.5 . . ?
N28 C45 H45C 109.5 . . ?
H45A C45 H45C 109.5 . . ?
H45B C45 H45C 109.5 . . ?
O46 C46 N46 127.9(11) . . ?
O46 C46 H46 116.1 . . ?
N46 C46 H46 116.1 . . ?
C46 N46 C47 120.7(11) . . ?
C46 N46 C48 122.5(12) . . ?
C47 N46 C48 116.8(13) . . ?
N46 C47 H47A 109.5 . . ?
N46 C47 H47B 109.5 . . ?
H47A C47 H47B 109.5 . . ?
N46 C47 H47C 109.5 . . ?
H47A C47 H47C 109.5 . . ?
H47B C47 H47C 109.5 . . ?
N46 C48 H48A 109.5 . . ?
N46 C48 H48B 109.5 . . ?
H48A C48 H48B 109.5 . . ?
N46 C48 H48C 109.5 . . ?
H48A C48 H48C 109.5 . . ?
H48B C48 H48C 109.5 . . ?
N17 O49 N11 123.4(4) 3_457 3_458 ?

loop_
_geom_bond_atom_site_label_1
_geom_bond_atom_site_label_2
_geom_bond_distance
_geom_bond_site_symmetry_2
_geom_bond_publ_flag
W1 C14 2.162(7) . ?
W1 C11 2.164(8) . ?
W1 C12 2.166(5) . ?
W1 C18 2.168(7) . ?
W1 C16 2.170(7) . ?
W1 C13 2.179(6) . ?
W1 C15 2.183(6) . ?
W1 C17 2.192(7) . ?
Cu2 N12 2.007(5) 2_665 ?
Cu2 N12 2.007(5) . ?
Cu2 N20 2.028(8) 1_556 ?
Cu2 N27 2.034(7) . ?
Cu3 N15 1.992(5) 4_648 ?
Cu3 O43 2.003(4) . ?
Cu3 N31 2.006(5) 1_556 ?
Cu3 N42 2.008(5) . ?
Cu3 N13 2.297(5) 3_458 ?
C11 N11 1.129(10) . ?
C12 N12 1.140(8) . ?
C13 N13 1.137(8) . ?
N13 Cu3 2.297(5) 3_558 ?
C14 N14 1.138(9) . ?
C15 N15 1.128(8) . ?
N15 Cu3 1.992(5) 4_658 ?
C16 N16 1.134(10) . ?
C17 N17 1.105(9) . ?
C18 N18 1.134(10) . ?
N20 C21 1.351(8) . ?
N20 C21 1.351(8) 2_665 ?
N20 Cu2 2.028(8) 1_554 ?
C21 C22 1.372(10) . ?
C21 H21 0.9300 . ?
C22 C23 1.399(9) . ?
C22 H22 0.9300 . ?
C23 C22 1.399(9) 2_665 ?
C23 C24 1.487(14) . ?
C24 C25 1.383(9) 2_665 ?
C24 C25 1.383(9) . ?
C25 C26 1.384(10) . ?
C25 H25 0.9300 . ?
C26 N27 1.324(9) . ?
C26 H26 0.9300 . ?
N27 C26 1.324(9) 2_665 ?
O28 C28 1.245(11) . ?
C28 N28 1.298(11) . ?
C28 H28 0.9300 . ?
N28 C45 1.430(14) . ?
N28 C44 1.469(12) . ?
C29 N43 1.460(11) . ?
C29 H29A 0.9600 . ?
C29 H29B 0.9600 . ?
C29 H29C 0.9600 . ?
C30 N43 1.464(10) . ?
C30 H30A 0.9600 . ?
C30 H30B 0.9600 . ?
C30 H30C 0.9600 . ?
N31 C32 1.332(9) . ?
N31 C36 1.336(9) . ?
N31 Cu3 2.006(5) 1_554 ?
C32 C33 1.386(9) . ?
C32 H32 0.9300 . ?
C33 C34 1.387(9) . ?
C33 H33 0.9300 . ?
C34 C35 1.397(9) . ?
C34 C39 1.500(8) . ?
C35 C36 1.385(9) . ?
C35 H35 0.9300 . ?
C36 H36 0.9300 . ?
C37 N42 1.335(9) . ?
C37 C38 1.385(10) . ?
C37 H37 0.9300 . ?
C38 C39 1.400(10) . ?
C38 H38 0.9300 . ?
C39 C40 1.354(10) . ?
C40 C41 1.383(10) . ?
C40 H40 0.9300 . ?
C41 N42 1.359(8) . ?
C41 H41 0.9300 . ?
O43 C43 1.260(8) . ?
C43 N43 1.301(9) . ?
C43 H43 0.9300 . ?
C44 H44A 0.9600 . ?
C44 H44B 0.9600 . ?
C44 H44C 0.9600 . ?
C45 H45A 0.9600 . ?
C45 H45B 0.9600 . ?
C45 H45C 0.9600 . ?
O46 C46 1.224(14) . ?
C46 N46 1.335(15) . ?
C46 H46 0.9300 . ?
N46 C47 1.446(16) . ?
N46 C48 1.475(16) . ?
C47 H47A 0.9600 . ?
C47 H47B 0.9600 . ?
C47 H47C 0.9600 . ?
C48 H48A 0.9600 . ?
C48 H48B 0.9600 . ?
C48 H48C 0.9600 . ?
O49 N17 2.818(10) 3_457 ?
O49 N11 2.858(11) 3_458 ?
